data_2104849
loop_
_publ_author_name
'Mitsumori, Takahiro'
'Sekine, Akiko'
'Uekusa, Hidehiro'
'Ohashi, Yuji'

_publ_section_title
;
 Direct observation of various reaction pathways of arylnitrenes in
 different crystal environments caused by acid--base complex formation
;
_journal_coeditor_code OG5043
_journal_issue 6
_journal_name_full 'Acta Crystallographica Section B'
_journal_page_first 647
_journal_page_last 661
_journal_paper_doi 10.1107/S010876811003661X
_journal_volume 66
_journal_year 2010
_chemical_formula_moiety 'C21 H20 N4 O2'
_chemical_formula_sum 'C21 H20 N4 O2'
_chemical_formula_weight 360.41
_chemical_melting_point ?
_chemical_name_common
;
 Dibenzylammonium 3-azidebenzoate
;
_chemical_name_systematic
;
 Dibenzylammonium 3-azidebenzoate
;
_space_group_IT_number 14
_symmetry_cell_setting monoclinic
_symmetry_space_group_name_Hall '-P 2ybc'
_symmetry_space_group_name_H-M 'P 1 21/c 1'
_atom_sites_solution_hydrogens geom
_atom_sites_solution_primary 'rigid model'
_atom_sites_solution_secondary difmap
_audit_creation_method SHELXL-97
_cell_angle_alpha 90.00
_cell_angle_beta 104.87(3)
_cell_angle_gamma 90.00
_cell_formula_units_Z 4
_cell_length_a 10.908(2)
_cell_length_b 8.7884(18)
_cell_length_c 21.240(4)
_cell_measurement_reflns_used 7397
_cell_measurement_temperature 82(2)
_cell_volume 1968.0(7)
_computing_cell_refinement 'Siemens SMART'
_computing_data_collection 'Siemens SMART'
_computing_data_reduction 'Siemens SAINT & SADABS'
_computing_molecular_graphics 'ORTEP3 for Window (Farrugia,1998)'
_computing_publication_material SHELXTL97
_computing_structure_refinement 'SHELXL-97 (Sheldrick, 1997)'
_computing_structure_solution 'SHELXS-97 (Sheldrick, 1990)'
_diffrn_ambient_temperature 82(2)
_diffrn_measured_fraction_theta_full 1.000
_diffrn_measured_fraction_theta_max 1.000
_diffrn_measurement_device_type 'Bruker SMART CCD area detector system'
_diffrn_measurement_method 'omega scans'
_diffrn_radiation_monochromator graphite
_diffrn_radiation_source 'rotating anode'
_diffrn_radiation_type MoK\a
_diffrn_radiation_wavelength 0.71073
_diffrn_reflns_av_R_equivalents 0.0436
_diffrn_reflns_av_sigmaI/netI 0.0319
_diffrn_reflns_limit_h_max 15
_diffrn_reflns_limit_h_min -15
_diffrn_reflns_limit_k_max 12
_diffrn_reflns_limit_k_min -12
_diffrn_reflns_limit_l_max 29
_diffrn_reflns_limit_l_min -29
_diffrn_reflns_number 30460
_diffrn_reflns_theta_full 30.00
_diffrn_reflns_theta_max 30.00
_diffrn_reflns_theta_min 1.98
_exptl_absorpt_coefficient_mu 0.081
_exptl_absorpt_correction_T_max 0.9904
_exptl_absorpt_correction_T_min 0.9754
_exptl_absorpt_correction_type empirical
_exptl_absorpt_process_details 'Program SADABS was used. '
_exptl_crystal_colour pale-yellow
_exptl_crystal_density_diffrn 1.216
_exptl_crystal_density_meas ?
_exptl_crystal_density_method 'not measured'
_exptl_crystal_description needle
_exptl_crystal_F_000 760
_exptl_crystal_size_max 0.31
_exptl_crystal_size_mid 0.16
_exptl_crystal_size_min 0.12
_refine_diff_density_max 0.566
_refine_diff_density_min -0.559
_refine_ls_extinction_method none
_refine_ls_goodness_of_fit_ref 1.061
_refine_ls_hydrogen_treatment constr
_refine_ls_matrix_type full
_refine_ls_number_parameters 206
_refine_ls_number_reflns 5734
_refine_ls_number_restraints 5
_refine_ls_restrained_S_all 1.062
_refine_ls_R_factor_all 0.0872
_refine_ls_R_factor_gt 0.0671
_refine_ls_shift/su_max 0.000
_refine_ls_shift/su_mean 0.000
_refine_ls_structure_factor_coef Fsqd
_refine_ls_weighting_details 'calc w=1/[\s^2^(Fo^2^)+(0.0911P)^2^+1.2767P] where P=(Fo^2^+2Fc^2^)/3'
_refine_ls_weighting_scheme calc
_refine_ls_wR_factor_gt 0.1778
_refine_ls_wR_factor_ref 0.1919
_reflns_number_gt 4338
_reflns_number_total 5734
_reflns_threshold_expression >2sigma(I)
_cod_data_source_file og5043.cif
_cod_data_source_block 3a-db-II-f
_cod_depositor_comments
;
The following automatic conversions were performed:

'_chemical_melting_point' value 'not measured' was changed to '?' -
the value is undefined or not given.

Automatic conversion script
Id: cif_fix_values 1646 2011-03-28 12:23:43Z adriana 

The following automatic conversions were performed:

'_exptl_crystal_density_meas' value 'not measured' was changed to '?'
- the value is perceived as not measured.

Automatic conversion script
Id: cif_fix_values 3008 2015-01-20 13:52:24Z robertas 
;
_cod_original_cell_volume 1967.9(7)
_cod_original_sg_symbol_H-M P21/c
_cod_database_code 2104849

loop_
_symmetry_equiv_pos_as_xyz
'x, y, z'
'-x, y+1/2, -z+1/2'
'-x, -y, -z'
'x, -y-1/2, z-1/2'

loop_
_atom_site_type_symbol
_atom_site_label
_atom_site_fract_x
_atom_site_fract_y
_atom_site_fract_z
_atom_site_U_iso_or_equiv
_atom_site_adp_type
_atom_site_calc_flag
_atom_site_refinement_flags
_atom_site_occupancy
_atom_site_disorder_assembly
_atom_site_disorder_group
C C8 0.17213(6) 0.71400(9) 0.25544(3) 0.0255(3) Uani d G 1 . .
H H81 0.2005 0.6865 0.3021 0.031 Uiso calc R 1 . .
H H82 0.1319 0.8156 0.2524 0.031 Uiso calc R 1 . .
C C9 0.28668(5) 0.72342(7) 0.22800(3) 0.0240(3) Uani d G 1 . .
C C10 0.28565(5) 0.81927(7) 0.17506(4) 0.0288(4) Uani d G 1 . .
H H10 0.2124 0.8782 0.1563 0.035 Uiso calc R 1 . .
C C11 0.39182(6) 0.82857(10) 0.14979(4) 0.0340(4) Uani d G 1 . .
H H11 0.3902 0.8929 0.1137 0.041 Uiso calc R 1 . .
C C12 0.49992(5) 0.74350(11) 0.17758(4) 0.0359(4) Uani d G 1 . .
H H12 0.5721 0.7502 0.1605 0.043 Uiso calc R 1 . .
C C13 0.50215(4) 0.64844(9) 0.23055(5) 0.0341(4) Uani d G 1 . .
H H13 0.5759 0.5906 0.2495 0.041 Uiso calc R 1 . .
C C14 0.39578(5) 0.63839(8) 0.25569(4) 0.0290(4) Uani d G 1 . .
H H14 0.3976 0.5736 0.2917 0.035 Uiso calc R 1 . .
C C15 0.00796(4) 0.64688(6) 0.15304(3) 0.0282(4) Uani d G 1 . .
H H151 0.0698 0.6494 0.1261 0.034 Uiso calc R 1 . .
H H152 -0.0263 0.7509 0.1539 0.034 Uiso calc R 1 . .
C C16 -0.09913(5) 0.53988(7) 0.12219(3) 0.0280(4) Uani d G 1 . .
C C17 -0.08863(6) 0.44197(9) 0.07192(3) 0.0372(4) Uani d G 1 . .
H H17 -0.0130 0.4413 0.0576 0.045 Uiso calc R 1 . .
C C18 -0.18871(7) 0.34511(11) 0.04265(4) 0.0473(6) Uani d G 1 . .
H H18 -0.1810 0.2790 0.0085 0.057 Uiso calc R 1 . .
C C19 -0.29958(6) 0.34555(10) 0.06360(5) 0.0484(6) Uani d G 1 . .
H H19 -0.3677 0.2799 0.0437 0.058 Uiso calc R 1 . .
C C20 -0.31059(5) 0.44258(10) 0.11390(5) 0.0418(5) Uani d G 1 . .
H H20 -0.3862 0.4424 0.1283 0.050 Uiso calc R 1 . .
C C21 -0.21104(5) 0.53981(9) 0.14314(4) 0.0323(4) Uani d G 1 . .
H H21 -0.2191 0.6059 0.1772 0.039 Uiso calc R 1 . .
N N4 0.07458(5) 0.59982(8) 0.22107(3) 0.0236(3) Uani d G 1 . .
H H02 0.1138 0.5077 0.2196 0.028 Uiso calc R 1 . .
H H01 0.0155 0.5868 0.2447 0.028 Uiso calc R 1 . .
C C1 0.19678(6) 0.16036(7) 0.02177(3) 0.0267(4) Uani d PG 0.923(4) A 1
C C2 0.14210(6) 0.13520(7) 0.07353(3) 0.0225(4) Uani d PG 0.923(4) A 1
H H2 0.0798 0.0581 0.0705 0.027 Uiso calc PR 0.923(4) A 1
C C3 0.17957(6) 0.22403(6) 0.12982(3) 0.0196(3) Uani d PG 0.923(4) A 1
C C4 0.27046(8) 0.33869(9) 0.13361(3) 0.0244(4) Uani d PG 0.923(4) A 1
H H4 0.2962 0.3991 0.1718 0.029 Uiso calc PR 0.923(4) A 1
C C5 0.32313(9) 0.36409(10) 0.08115(4) 0.0284(4) Uani d PG 0.923(4) A 1
H H5 0.3840 0.4428 0.0837 0.034 Uiso calc PR 0.923(4) A 1
C C6 0.28742(8) 0.27513(9) 0.02492(3) 0.0309(4) Uani d PG 0.923(4) A 1
H H6 0.3239 0.2921 -0.0106 0.037 Uiso calc PR 0.923(4) A 1
C C7 0.12082(7) 0.19626(8) 0.18627(3) 0.0212(4) Uani d PG 0.923(4) A 1
O O1 0.13741(9) 0.29562(10) 0.23092(3) 0.0260(3) Uani d PG 0.923(4) A 1
O O2 0.05916(10) 0.07375(10) 0.18578(4) 0.0259(3) Uani d PG 0.923(4) A 1
N N1 0.15157(9) 0.06391(10) -0.03395(3) 0.0389(5) Uani d PG 0.923(4) A 1
N N2 0.21439(10) 0.06437(11) -0.07524(3) 0.0322(5) Uani d PG 0.823(4) A 1
N N3 0.26331(12) 0.05379(13) -0.11617(4) 0.0431(6) Uani d PG 0.823(4) A 1
C C1P 0.118(2) 0.148(3) 0.0376(9) 0.056(4) Uiso d PG 0.075(4) B 2
C C2P 0.099(2) 0.126(2) 0.0992(10) 0.056(4) Uiso d PGD 0.075(4) B 2
H H2P 0.0387 0.0529 0.1054 0.067 Uiso calc PR 0.075(4) B 2
C C3P 0.167(2) 0.212(3) 0.1516(9) 0.056(4) Uiso d PGD 0.075(4) B 2
C C4P 0.254(2) 0.319(3) 0.1426(10) 0.056(4) Uiso d PGD 0.075(4) B 2
H H4P 0.3008 0.3773 0.1784 0.067 Uiso calc PR 0.075(4) B 2
C C5P 0.274(2) 0.341(3) 0.0810(12) 0.056(4) Uiso d PG 0.075(4) B 2
H H5P 0.3333 0.4142 0.0748 0.067 Uiso calc PR 0.075(4) B 2
C C6P 0.205(2) 0.255(3) 0.0286(9) 0.056(4) Uiso d PG 0.075(4) B 2
H H6P 0.2186 0.2705 -0.0135 0.067 Uiso calc PR 0.075(4) B 2
C C7P 0.134(2) 0.201(3) 0.209(2) 0.056(4) Uiso d PD 0.075(4) B 2
O O1P 0.159(3) 0.318(4) 0.2516(15) 0.056(4) Uiso d PD 0.075(4) B 2
O O2P 0.073(3) 0.073(3) 0.2096(15) 0.056(4) Uiso d PD 0.075(4) B 2
N N1P 0.037(3) 0.049(4) -0.0078(17) 0.066(9) Uiso d P 0.075(4) . 2
N N2P 0.395(3) 0.032(4) -0.0624(15) 0.136(10) Uiso d P 0.177(4) A 2
N N3P 0.477(2) 0.019(3) -0.0176(11) 0.106(7) Uiso d P 0.177(4) . 2

loop_
_atom_site_aniso_label
_atom_site_aniso_U_11
_atom_site_aniso_U_22
_atom_site_aniso_U_33
_atom_site_aniso_U_12
_atom_site_aniso_U_13
_atom_site_aniso_U_23
C8 0.0274(8) 0.0198(7) 0.0315(8) -0.0031(6) 0.0117(6) -0.0039(6)
C9 0.0242(7) 0.0181(7) 0.0309(8) -0.0033(6) 0.0090(6) -0.0043(6)
C10 0.0271(8) 0.0213(7) 0.0399(9) -0.0001(6) 0.0122(7) 0.0022(7)
C11 0.0339(9) 0.0285(8) 0.0438(10) -0.0038(7) 0.0175(8) 0.0043(8)
C12 0.0262(8) 0.0340(9) 0.0515(11) -0.0060(7) 0.0173(8) -0.0034(8)
C13 0.0224(8) 0.0334(9) 0.0452(11) -0.0003(7) 0.0064(7) -0.0027(8)
C14 0.0270(8) 0.0265(8) 0.0327(9) -0.0023(6) 0.0062(7) -0.0010(7)
C15 0.0246(8) 0.0275(8) 0.0321(8) -0.0016(6) 0.0064(6) 0.0050(7)
C16 0.0248(8) 0.0254(8) 0.0317(8) 0.0026(6) 0.0033(6) 0.0044(6)
C17 0.0333(9) 0.0365(10) 0.0384(10) 0.0084(8) 0.0030(8) 0.0013(8)
C18 0.0525(13) 0.0334(10) 0.0461(12) 0.0078(9) -0.0053(10) -0.0072(9)
C19 0.0407(11) 0.0358(11) 0.0555(13) -0.0088(9) -0.0114(10) 0.0046(10)
C20 0.0297(9) 0.0423(11) 0.0487(12) -0.0056(8) 0.0014(8) 0.0099(9)
C21 0.0269(8) 0.0326(9) 0.0353(9) -0.0003(7) 0.0043(7) 0.0048(7)
N4 0.0228(6) 0.0188(6) 0.0315(7) -0.0003(5) 0.0113(5) 0.0007(5)
C1 0.0284(9) 0.0272(9) 0.0252(8) -0.0026(7) 0.0082(7) -0.0026(7)
C2 0.0238(8) 0.0207(7) 0.0252(8) -0.0023(6) 0.0102(7) 0.0001(6)
C3 0.0189(7) 0.0176(7) 0.0233(8) 0.0019(6) 0.0073(6) 0.0023(6)
C4 0.0236(8) 0.0221(8) 0.0270(9) -0.0036(6) 0.0057(7) -0.0019(7)
C5 0.0213(8) 0.0305(9) 0.0331(9) -0.0073(7) 0.0064(7) 0.0029(7)
C6 0.0294(9) 0.0376(10) 0.0276(9) -0.0038(8) 0.0106(7) 0.0028(8)
C7 0.0223(8) 0.0190(7) 0.0240(8) 0.0046(6) 0.0089(6) 0.0010(6)
O1 0.0344(8) 0.0198(6) 0.0258(7) 0.0019(5) 0.0113(6) -0.0030(5)
O2 0.0332(7) 0.0200(6) 0.0292(7) -0.0014(5) 0.0165(6) -0.0023(6)
N1 0.0454(11) 0.0437(11) 0.0318(9) -0.0146(8) 0.0175(8) -0.0099(8)
N2 0.0435(11) 0.0260(9) 0.0307(9) -0.0050(8) 0.0157(8) -0.0027(7)
N3 0.0656(15) 0.0348(11) 0.0390(12) -0.0099(10) 0.0317(11) -0.0074(9)

loop_
_atom_type_symbol
_atom_type_description
_atom_type_scat_dispersion_real
_atom_type_scat_dispersion_imag
_atom_type_scat_source
C C 0.0033 0.0016 'International Tables Vol C Tables 4.2.6.8 and 6.1.1.4'
H H 0.0000 0.0000 'International Tables Vol C Tables 4.2.6.8 and 6.1.1.4'
N N 0.0061 0.0033 'International Tables Vol C Tables 4.2.6.8 and 6.1.1.4'
O O 0.0106 0.0060 'International Tables Vol C Tables 4.2.6.8 and 6.1.1.4'

loop_
_geom_angle_atom_site_label_1
_geom_angle_atom_site_label_2
_geom_angle_atom_site_label_3
_geom_angle_site_symmetry_1
_geom_angle_site_symmetry_3
_geom_angle
_geom_angle_publ_flag
N4 C8 C9 . . 113.6 ?
N4 C8 H81 . . 108.8 ?
C9 C8 H81 . . 108.8 ?
N4 C8 H82 . . 108.8 ?
C9 C8 H82 . . 108.8 ?
H81 C8 H82 . . 107.7 ?
C14 C9 C10 . . 119.2 ?
C14 C9 C8 . . 120.4 ?
C10 C9 C8 . . 120.3 ?
C11 C10 C9 . . 120.4 ?
C11 C10 H10 . . 119.8 ?
C9 C10 H10 . . 119.8 ?
C12 C11 C10 . . 120.0 ?
C12 C11 H11 . . 120.0 ?
C10 C11 H11 . . 120.0 ?
C11 C12 C13 . . 120.0 ?
C11 C12 H12 . . 120.0 ?
C13 C12 H12 . . 120.0 ?
C12 C13 C14 . . 120.0 ?
C12 C13 H13 . . 120.0 ?
C14 C13 H13 . . 120.0 ?
C13 C14 C9 . . 120.3 ?
C13 C14 H14 . . 119.8 ?
C9 C14 H14 . . 119.8 ?
N4 C15 C16 . . 112.1 ?
N4 C15 H151 . . 109.2 ?
C16 C15 H151 . . 109.2 ?
N4 C15 H152 . . 109.2 ?
C16 C15 H152 . . 109.2 ?
H151 C15 H152 . . 107.9 ?
C17 C16 C21 . . 119.4 ?
C17 C16 C15 . . 120.5 ?
C21 C16 C15 . . 120.1 ?
C18 C17 C16 . . 120.4 ?
C18 C17 H17 . . 119.8 ?
C16 C17 H17 . . 119.8 ?
C19 C18 C17 . . 120.0 ?
C19 C18 H18 . . 120.0 ?
C17 C18 H18 . . 120.0 ?
C18 C19 C20 . . 119.9 ?
C18 C19 H19 . . 120.0 ?
C20 C19 H19 . . 120.0 ?
C19 C20 C21 . . 120.3 ?
C19 C20 H20 . . 119.9 ?
C21 C20 H20 . . 119.9 ?
C20 C21 C16 . . 120.0 ?
C20 C21 H36 . . 120.0 ?
C16 C21 H36 . . 120.0 ?
C15 N4 C8 . . 113.0 ?
C15 N4 H02 . . 109.0 ?
C8 N4 H02 . . 109.0 ?
C15 N4 H01 . . 109.0 ?
C8 N4 H01 . . 109.0 ?
H02 N4 H01 . . 107.8 ?
C2 C1 C6 . . 121.0 ?
C2 C1 N1 . . 115.4 ?
C6 C1 N1 . . 123.5 ?
C1 C2 C3 . . 119.6 ?
C1 C2 H2 . . 120.2 ?
C3 C2 H2 . . 120.2 ?
C2 C3 C4 . . 119.9 ?
C2 C3 C7 . . 119.7 ?
C4 C3 C7 . . 120.4 ?
C5 C4 C3 . . 119.9 ?
C5 C4 H4 . . 120.0 ?
C3 C4 H4 . . 120.0 ?
C4 C5 C6 . . 120.7 ?
C4 C5 H5 . . 119.6 ?
C6 C5 H5 . . 119.6 ?
C5 C6 C1 . . 118.8 ?
C5 C6 H6 . . 120.6 ?
C1 C6 H6 . . 120.6 ?
O1 C7 O2 . . 124.4 ?
O1 C7 C3 . . 118.2 ?
O2 C7 C3 . . 117.4 ?
N2 N1 C1 . . 116.4 ?
N3 N2 N1 . . 173.0 ?
C2P C1P C6P . . 120.0 ?
C2P C1P N1P . . 110(2) ?
C6P C1P N1P . . 130(2) ?
C1P C2P C3P . . 120.0 ?
C1P C2P H2P . . 120.0 ?
C3P C2P H2P . . 120.0 ?
C7P C3P C4P . . 121.2(8) ?
C7P C3P C2P . . 118.3(8) ?
C4P C3P C2P . . 120.0 ?
C3P C4P C5P . . 120.0 ?
C3P C4P H4P . . 120.0 ?
C5P C4P H4P . . 120.0 ?
C6P C5P C4P . . 120.0 ?
C6P C5P H5P . . 120.0 ?
C4P C5P H5P . . 120.0 ?
C5P C6P C1P . . 120.0 ?
C5P C6P H6P . . 120.0 ?
C1P C6P H6P . . 120.0 ?
O2P C7P O1P . . 131(4) ?
O2P C7P C3P . . 109(3) ?
O1P C7P C3P . . 120(2) ?
N1P N1P C1P 3 . 124(4) ?
N3P N3P N2P 3_655 . 158(5) ?

loop_
_geom_bond_atom_site_label_1
_geom_bond_atom_site_label_2
_geom_bond_site_symmetry_2
_geom_bond_distance
_geom_bond_publ_flag
C8 N4 . 1.5077 ?
C8 C9 . 1.5104 ?
C8 H81 . 0.9900 ?
C8 H82 . 0.9900 ?
C9 C14 . 1.4005 ?
C9 C10 . 1.4027 ?
C10 C11 . 1.3981 ?
C10 H10 . 0.9500 ?
C11 C12 . 1.3930 ?
C11 H11 . 0.9500 ?
C12 C13 . 1.3966 ?
C12 H12 . 0.9500 ?
C13 C14 . 1.3989 ?
C13 H13 . 0.9500 ?
C14 H14 . 0.9500 ?
C15 N4 . 1.4994 ?
C15 C16 . 1.5117 ?
C15 H151 . 0.9900 ?
C15 H152 . 0.9900 ?
C16 C17 . 1.3987 ?
C16 C21 . 1.4024 ?
C17 C18 . 1.3980 ?
C17 H17 . 0.9500 ?
C18 C19 . 1.3916 ?
C18 H18 . 0.9500 ?
C19 C20 . 1.3959 ?
C19 H19 . 0.9500 ?
C20 C21 . 1.3960 ?
C20 H20 . 0.9500 ?
C21 H36 . 0.9500 ?
N4 H02 . 0.9200 ?
N4 H01 . 0.9200 ?
C1 C2 . 1.3962 ?
C1 C6 . 1.4020 ?
C1 N1 . 1.4362 ?
C2 C3 . 1.3983 ?
C2 H2 . 0.9500 ?
C3 C4 . 1.4013 ?
C3 C7 . 1.5173 ?
C4 C5 . 1.3964 ?
C4 H4 . 0.9500 ?
C5 C6 . 1.3967 ?
C5 H5 . 0.9500 ?
C6 H6 . 0.9500 ?
C7 O1 . 1.2674 ?
C7 O2 . 1.2681 ?
N1 N2 . 1.2438 ?
N2 N3 . 1.1346 ?
C1P C2P . 1.3900 ?
C1P C6P . 1.3900 ?
C1P N1P . 1.42(4) ?
C2P C3P . 1.3900 ?
C2P H2P . 0.9500 ?
C3P C7P . 1.35(5) ?
C3P C4P . 1.3900 ?
C4P C5P . 1.3900 ?
C4P H4P . 0.9500 ?
C5P C6P . 1.3900 ?
C5P H5P . 0.9500 ?
C6P H6P . 0.9500 ?
C7P O2P . 1.308(19) ?
C7P O1P . 1.35(4) ?
N1P N1P 3 1.29(7) ?
N2P N3P . 1.13(3) ?
N3P N3P 3_655 0.85(4) ?

loop_
_geom_torsion_atom_site_label_1
_geom_torsion_atom_site_label_2
_geom_torsion_atom_site_label_3
_geom_torsion_atom_site_label_4
_geom_torsion_site_symmetry_1
_geom_torsion_site_symmetry_2
_geom_torsion_site_symmetry_3
_geom_torsion_site_symmetry_4
_geom_torsion
_geom_torsion_publ_flag
N4 C8 C9 C14 . . . . -94.6 ?
N4 C8 C9 C10 . . . . 86.4 ?
C14 C9 C10 C11 . . . . 0.7 ?
C8 C9 C10 C11 . . . . 179.7 ?
C9 C10 C11 C12 . . . . -0.6 ?
C10 C11 C12 C13 . . . . 0.2 ?
C11 C12 C13 C14 . . . . 0.1 ?
C12 C13 C14 C9 . . . . 0.0 ?
C10 C9 C14 C13 . . . . -0.3 ?
C8 C9 C14 C13 . . . . -179.4 ?
N4 C15 C16 C17 . . . . -109.1 ?
N4 C15 C16 C21 . . . . 72.0 ?
C21 C16 C17 C18 . . . . 0.2 ?
C15 C16 C17 C18 . . . . -178.8 ?
C16 C17 C18 C19 . . . . -0.1 ?
C17 C18 C19 C20 . . . . -0.1 ?
C18 C19 C20 C21 . . . . 0.3 ?
C19 C20 C21 C16 . . . . -0.3 ?
C17 C16 C21 C20 . . . . 0.0 ?
C15 C16 C21 C20 . . . . 179.0 ?
C16 C15 N4 C8 . . . . -173.7 ?
C9 C8 N4 C15 . . . . -69.2 ?
C6 C1 C2 C3 . . . . -1.0 ?
N1 C1 C2 C3 . . . . -179.7 ?
C1 C2 C3 C4 . . . . 0.8 ?
C1 C2 C3 C7 . . . . -179.7 ?
C2 C3 C4 C5 . . . . 0.1 ?
C7 C3 C4 C5 . . . . -179.5 ?
C3 C4 C5 C6 . . . . -0.8 ?
C4 C5 C6 C1 . . . . 0.5 ?
C2 C1 C6 C5 . . . . 0.4 ?
N1 C1 C6 C5 . . . . 178.9 ?
C2 C3 C7 O1 . . . . -166.6 ?
C4 C3 C7 O1 . . . . 13.0 ?
C2 C3 C7 O2 . . . . 14.1 ?
C4 C3 C7 O2 . . . . -166.3 ?
C2 C1 N1 N2 . . . . -167.1 ?
C6 C1 N1 N2 . . . . 14.2 ?
C1 N1 N2 N3 . . . . 177.1 ?
C6P C1P C2P C3P . . . . 0.0 ?
N1P C1P C2P C3P . . . . -180(3) ?
C1P C2P C3P C7P . . . . 171.9(19) ?
C1P C2P C3P C4P . . . . 0.0 ?
C7P C3P C4P C5P . . . . -171.6(19) ?
C2P C3P C4P C5P . . . . 0.0 ?
C3P C4P C5P C6P . . . . 0.0 ?
C4P C5P C6P C1P . . . . 0.0 ?
C2P C1P C6P C5P . . . . 0.0 ?
N1P C1P C6P C5P . . . . 179(3) ?
C4P C3P C7P O2P . . . . -166.7(19) ?
C2P C3P C7P O2P . . . . 22(2) ?
C4P C3P C7P O1P . . . . 18(2) ?
C2P C3P C7P O1P . . . . -154(2) ?
C2P C1P N1P N1P . . . 3 -3(6) ?
C6P C1P N1P N1P . . . 3 178(4) ?
